data_7122287
loop_
_publ_author_name
'Levason, William'
'Monzittu, Francesco M.'
'Reid, Gillian'
'Zhang, Wenjian'

_publ_section_title
;
 Neutral and cationic tungsten(vi) fluoride complexes with tertiary
 phosphine and arsine coordination.
;
_journal_issue 83
_journal_name_full 'Chemical communications (Cambridge, England)'
_journal_page_first 11681
_journal_page_last 11684
_journal_paper_doi 10.1039/c8cc05598j
_journal_volume 54
_journal_year 2018
_chemical_formula_moiety 'C20 H32 F4 P4 W, 2 (O W F5), C2 H3 N'
_chemical_formula_sum 'C22 H35 F14 N O2 P4 W3'
_chemical_formula_weight 1286.94
_space_group_IT_number 61
_space_group_name_Hall '-P 2ac 2ab'
_space_group_name_H-M_alt 'P b c a'
_symmetry_cell_setting orthorhombic
_symmetry_space_group_name_Hall '-P 2ac 2ab'
_symmetry_space_group_name_H-M 'P b c a'
_atom_sites_solution_hydrogens geom
_atom_sites_solution_primary direct
_atom_sites_solution_secondary difmap
_audit_creation_method SHELXL-97
_audit_update_record
;
2018-07-06 deposited with the CCDC.
2018-08-03 downloaded from the CCDC.
;
_cell_angle_alpha 90.00
_cell_angle_beta 90.00
_cell_angle_gamma 90.00
_cell_formula_units_Z 8
_cell_length_a 16.7303(10)
_cell_length_b 17.878(2)
_cell_length_c 24.095(2)
_cell_measurement_reflns_used 15431
_cell_measurement_temperature 100(2)
_cell_measurement_theta_max 29.6340
_cell_measurement_theta_min 1.8490
_cell_volume 7206.9(11)
_computing_cell_refinement 'CrysAlisPro 1.171.39.9g (Rigaku OD, 2015)'
_computing_data_collection 'CrysAlisPro 1.171.39.9g (Rigaku OD, 2015)'
_computing_data_reduction 'CrysAlisPro 1.171.39.9g (Rigaku OD, 2015)'
_computing_structure_refinement 'ShelXL (Sheldrick, 2015)'
_diffrn_ambient_temperature 100(2)
_diffrn_detector 'CCD plate'
_diffrn_measured_fraction_theta_full 1.000
_diffrn_measured_fraction_theta_max 1.000
_diffrn_measurement_device 'four-circle diffractometer'
_diffrn_measurement_device_type
;
Rigaku FRE+ equipped with VHF Varimax confocal mirrors and an AFC12 goniometer and HG Saturn 724+ detector
;
_diffrn_radiation_collimation 0.2
_diffrn_radiation_monochromator 'Confocal mirrors, VHF Varimax'
_diffrn_radiation_probe x-ray
_diffrn_radiation_type MoK\a
_diffrn_radiation_wavelength 0.71073
_diffrn_reflns_av_R_equivalents 0.0522
_diffrn_reflns_av_sigmaI/netI 0.0385
_diffrn_reflns_limit_h_max 20
_diffrn_reflns_limit_h_min -20
_diffrn_reflns_limit_k_max 22
_diffrn_reflns_limit_k_min -19
_diffrn_reflns_limit_l_max 29
_diffrn_reflns_limit_l_min -29
_diffrn_reflns_number 39879
_diffrn_reflns_theta_full 26.00
_diffrn_reflns_theta_max 26.00
_diffrn_reflns_theta_min 1.87
_diffrn_source 'Rotating-anode X-ray tube'
_diffrn_source_current 55.0
_diffrn_source_power 2.475
_diffrn_source_target Mo
_diffrn_source_type 'Rigaku (Mo) X-ray Source'
_diffrn_source_voltage 45.0
_exptl_absorpt_coefficient_mu 9.826
_exptl_absorpt_correction_T_max 1.0000
_exptl_absorpt_correction_T_min 0.37576
_exptl_absorpt_correction_type multi-scan
_exptl_absorpt_process_details
;
CrysAlisPro 1.171.39.46b (Rigaku Oxford Diffraction, 2018)
Empirical absorption correction using spherical harmonics,
 implemented in SCALE3 ABSPACK scaling algorithm.
;
_exptl_crystal_colour orange
_exptl_crystal_density_diffrn 2.372
_exptl_crystal_density_method 'not measured'
_exptl_crystal_description fragment
_exptl_crystal_F_000 4784
_exptl_crystal_size_max 0.06
_exptl_crystal_size_mid 0.05
_exptl_crystal_size_min 0.02
_refine_diff_density_max 1.825
_refine_diff_density_min -1.207
_refine_diff_density_rms 0.208
_refine_ls_extinction_method none
_refine_ls_goodness_of_fit_ref 1.065
_refine_ls_hydrogen_treatment constr
_refine_ls_matrix_type full
_refine_ls_number_parameters 424
_refine_ls_number_reflns 7082
_refine_ls_number_restraints 4
_refine_ls_restrained_S_all 8.096
_refine_ls_R_factor_all 0.0678
_refine_ls_R_factor_gt 0.0412
_refine_ls_shift/su_max 0.000
_refine_ls_shift/su_mean 0.000
_refine_ls_structure_factor_coef Fsqd
_refine_ls_weighting_details 'calc w=1/[\s^2^(Fo^2^)+(0.0371P)^2^+93.4172P] where P=(Fo^2^+2Fc^2^)/3'
_refine_ls_weighting_scheme calc
_refine_ls_wR_factor_gt 0.0863
_refine_ls_wR_factor_ref 0.1013
_reflns_Friedel_coverage 0.000
_reflns_number_gt 5357
_reflns_number_total 7082
_reflns_threshold_expression >2\s(I)
_cod_data_source_file c8cc05598j2.cif
_cod_data_source_block 2018rwz614a
_cod_depositor_comments 'Adding full bibliography for 7122287--7122288.cif.'
_cod_database_code 7122287

loop_
_symmetry_equiv_pos_as_xyz
'x, y, z'
'-x+1/2, -y, z+1/2'
'-x, y+1/2, -z+1/2'
'x+1/2, -y+1/2, -z'
'-x, -y, -z'
'x-1/2, y, -z-1/2'
'x, -y-1/2, z-1/2'
'-x-1/2, y-1/2, z'

loop_
_atom_site_label
_atom_site_type_symbol
_atom_site_fract_x
_atom_site_fract_y
_atom_site_fract_z
_atom_site_U_iso_or_equiv
_atom_site_adp_type
_atom_site_occupancy
_atom_site_symmetry_multiplicity
_atom_site_calc_flag
_atom_site_refinement_flags
W1 W 0.56185(12) 0.24091(11) 0.56495(9) 0.0214(5) Uani 1 1 d D
P1 P 0.6818(8) 0.2598(8) 0.6307(6) 0.026(3) Uani 1 1 d .
P2 P 0.5535(10) 0.1384(8) 0.6402(6) 0.030(3) Uani 1 1 d .
P3 P 0.4575(8) 0.3382(8) 0.5343(6) 0.024(3) Uani 1 1 d .
P4 P 0.5516(8) 0.2341(8) 0.4577(6) 0.026(3) Uani 1 1 d .
F1 F 0.6280(18) 0.3229(17) 0.5413(12) 0.029(7) Uani 1 1 d .
F2 F 0.4705(18) 0.1779(16) 0.5539(13) 0.028(7) Uani 1 1 d .
F3 F 0.6340(18) 0.1680(17) 0.5359(12) 0.031(8) Uani 1 1 d .
F4 F 0.5156(18) 0.2928(16) 0.6272(12) 0.026(7) Uani 1 1 d .
C1 C 0.773(3) 0.241(4) 0.594(3) 0.045(17) Uani 1 1 d .
H1A H 0.8186 0.2487 0.6186 0.067 Uiso 1 1 calc R
H1B H 0.7773 0.2753 0.5620 0.067 Uiso 1 1 calc R
H1C H 0.7727 0.1894 0.5804 0.067 Uiso 1 1 calc R
C2 C 0.685(4) 0.356(3) 0.653(3) 0.040(16) Uani 1 1 d .
H2A H 0.6366 0.3684 0.6735 0.061 Uiso 1 1 calc R
H2B H 0.6897 0.3889 0.6204 0.061 Uiso 1 1 calc R
H2C H 0.7320 0.3638 0.6770 0.061 Uiso 1 1 calc R
C3 C 0.681(3) 0.203(3) 0.693(2) 0.033(14) Uani 1 1 d .
C4 C 0.736(4) 0.214(4) 0.736(3) 0.044(17) Uani 1 1 d .
H4A H 0.7769 0.2505 0.7326 0.053 Uiso 1 1 calc R
C5 C 0.728(4) 0.172(4) 0.784(3) 0.052(19) Uani 1 1 d D
H5A H 0.7641 0.1802 0.8135 0.062 Uiso 1 1 calc R
C6 C 0.670(4) 0.118(4) 0.789(3) 0.06(2) Uani 1 1 d D
H6A H 0.6664 0.0884 0.8213 0.066 Uiso 1 1 calc R
C7 C 0.616(4) 0.106(3) 0.746(3) 0.041(16) Uani 1 1 d .
H7A H 0.5755 0.0692 0.7489 0.049 Uiso 1 1 calc R
C8 C 0.621(4) 0.149(3) 0.698(2) 0.033(14) Uani 1 1 d .
C9 C 0.572(5) 0.049(3) 0.609(3) 0.05(2) Uani 1 1 d .
H9A H 0.6281 0.0461 0.5967 0.077 Uiso 1 1 calc R
H9B H 0.5371 0.0424 0.5764 0.077 Uiso 1 1 calc R
H9C H 0.5615 0.0090 0.6357 0.077 Uiso 1 1 calc R
C10 C 0.455(4) 0.137(4) 0.670(3) 0.044(17) Uani 1 1 d .
H10A H 0.4507 0.0951 0.6963 0.066 Uiso 1 1 calc R
H10B H 0.4150 0.1309 0.6408 0.066 Uiso 1 1 calc R
H10C H 0.4452 0.1840 0.6900 0.066 Uiso 1 1 calc R
C11 C 0.649(3) 0.240(4) 0.428(2) 0.039(15) Uani 1 1 d .
H11A H 0.6450 0.2388 0.3871 0.058 Uiso 1 1 calc R
H11B H 0.6815 0.1972 0.4402 0.058 Uiso 1 1 calc R
H11C H 0.6750 0.2865 0.4393 0.058 Uiso 1 1 calc R
C12 C 0.509(4) 0.145(3) 0.438(2) 0.039(16) Uani 1 1 d .
H12A H 0.4529 0.1432 0.4490 0.058 Uiso 1 1 calc R
H12B H 0.5385 0.1045 0.4565 0.058 Uiso 1 1 calc R
H12C H 0.5134 0.1386 0.3977 0.058 Uiso 1 1 calc R
C13 C 0.492(3) 0.306(3) 0.426(2) 0.027(13) Uani 1 1 d .
C14 C 0.489(4) 0.317(3) 0.369(2) 0.036(15) Uani 1 1 d .
H14A H 0.5191 0.2854 0.3446 0.044 Uiso 1 1 calc R
C15 C 0.441(4) 0.373(3) 0.348(3) 0.043(16) Uani 1 1 d D
H15A H 0.4389 0.3809 0.3087 0.051 Uiso 1 1 calc R
C16 C 0.397(4) 0.419(3) 0.382(2) 0.039(16) Uani 1 1 d D
H16A H 0.3644 0.4572 0.3665 0.047 Uiso 1 1 calc R
C17 C 0.400(4) 0.409(3) 0.439(2) 0.033(14) Uani 1 1 d .
H17A H 0.3702 0.4406 0.4626 0.040 Uiso 1 1 calc R
C18 C 0.448(3) 0.353(3) 0.461(2) 0.024(12) Uani 1 1 d .
C19 C 0.362(3) 0.313(3) 0.562(3) 0.036(15) Uani 1 1 d .
H19A H 0.3650 0.3126 0.6024 0.054 Uiso 1 1 calc R
H19B H 0.3478 0.2629 0.5485 0.054 Uiso 1 1 calc R
H19C H 0.3222 0.3491 0.5495 0.054 Uiso 1 1 calc R
C20 C 0.485(4) 0.428(3) 0.562(2) 0.032(14) Uani 1 1 d .
H20A H 0.4424 0.4641 0.5535 0.049 Uiso 1 1 calc R
H20B H 0.5348 0.4444 0.5448 0.049 Uiso 1 1 calc R
H20C H 0.4915 0.4239 0.6021 0.049 Uiso 1 1 calc R
W2 W 0.94114(16) 0.36911(14) 0.74599(11) 0.0372(6) Uani 1 1 d D
W3 W 0.71760(15) -0.04360(13) 0.46938(11) 0.0353(6) Uani 1 1 d .
F5 F 0.999(3) 0.423(3) 0.6924(17) 0.069(13) Uani 1 1 d .
F6 F 0.855(3) 0.433(2) 0.7321(19) 0.065(13) Uani 1 1 d .
F7 F 0.879(2) 0.312(3) 0.7950(17) 0.062(12) Uani 1 1 d .
F8 F 0.898(3) 0.313(2) 0.6870(17) 0.061(12) Uani 1 1 d .
F9 F 1.025(3) 0.301(3) 0.750(2) 0.072(14) Uani 1 1 d .
F10 F 0.741(3) -0.020(3) 0.5435(18) 0.087(17) Uani 1 1 d .
F11 F 0.701(3) -0.065(4) 0.3961(19) 0.099(19) Uani 1 1 d .
F12 F 0.828(3) -0.055(3) 0.460(2) 0.076(15) Uani 1 1 d .
F13 F 0.610(2) -0.026(2) 0.480(2) 0.063(13) Uani 1 1 d .
F14 F 0.729(3) 0.058(2) 0.453(2) 0.076(15) Uani 1 1 d .
O1 O 0.979(4) 0.428(3) 0.7982(19) 0.070(17) Uani 1 1 d D
O2 O 0.706(3) -0.139(3) 0.491(3) 0.077(18) Uani 1 1 d D
N1 N 0.341(5) 0.483(4) 0.257(3) 0.07(2) Uani 1 1 d .
C21 C 0.325(4) 0.529(4) 0.226(3) 0.052(19) Uani 1 1 d .
C22 C 0.306(5) 0.587(5) 0.188(3) 0.07(2) Uani 1 1 d .
H22A H 0.2479 0.5895 0.1834 0.098 Uiso 1 1 calc R
H22B H 0.3313 0.5767 0.1523 0.098 Uiso 1 1 calc R
H22C H 0.3256 0.6349 0.2026 0.098 Uiso 1 1 calc R

loop_
_atom_site_aniso_label
_atom_site_aniso_U_11
_atom_site_aniso_U_22
_atom_site_aniso_U_33
_atom_site_aniso_U_23
_atom_site_aniso_U_13
_atom_site_aniso_U_12
W1 0.0211(9) 0.0208(10) 0.0223(10) -0.0017(8) -0.0002(9) -0.0015(8)
P1 0.022(6) 0.032(7) 0.024(7) -0.002(6) 0.000(6) 0.000(6)
P2 0.041(8) 0.021(7) 0.028(7) 0.000(5) 0.001(7) -0.004(6)
P3 0.023(6) 0.023(7) 0.026(7) -0.003(5) -0.002(6) 0.000(5)
P4 0.026(7) 0.028(7) 0.024(7) -0.004(6) 0.000(6) 0.000(5)
F1 0.028(15) 0.033(17) 0.026(16) 0.005(13) -0.001(13) -0.010(13)
F2 0.029(15) 0.024(15) 0.031(17) -0.003(12) -0.002(13) -0.011(12)
F3 0.034(16) 0.032(17) 0.026(16) -0.001(13) 0.003(14) 0.008(13)
F4 0.029(15) 0.028(15) 0.021(15) -0.004(12) 0.000(13) 0.000(12)
C1 0.03(3) 0.06(4) 0.05(4) 0.00(3) 0.00(3) 0.00(3)
C2 0.04(3) 0.05(4) 0.04(3) 0.00(3) -0.01(3) -0.01(3)
C3 0.03(3) 0.04(3) 0.03(3) -0.01(2) 0.00(3) 0.02(2)
C4 0.03(3) 0.06(4) 0.04(4) 0.00(3) -0.01(3) 0.00(3)
C5 0.05(4) 0.07(5) 0.03(4) 0.00(3) -0.01(3) 0.02(4)
C6 0.07(5) 0.06(4) 0.04(4) 0.01(3) 0.00(4) 0.02(4)
C7 0.05(4) 0.03(3) 0.04(3) 0.01(3) 0.00(3) 0.01(3)
C8 0.04(3) 0.03(3) 0.03(3) 0.00(2) 0.00(3) 0.02(2)
C9 0.09(5) 0.03(3) 0.04(4) 0.00(3) 0.01(4) 0.00(3)
C10 0.05(4) 0.05(4) 0.04(3) 0.01(3) 0.01(3) -0.01(3)
C11 0.03(3) 0.05(4) 0.03(3) 0.00(3) 0.01(3) 0.00(3)
C12 0.06(4) 0.03(3) 0.03(3) -0.01(2) 0.00(3) 0.00(3)
C13 0.02(3) 0.03(3) 0.03(3) 0.00(2) 0.00(2) -0.01(2)
C14 0.04(3) 0.04(3) 0.03(3) 0.00(2) 0.00(3) -0.01(3)
C15 0.05(4) 0.04(4) 0.04(3) 0.01(3) 0.00(3) 0.00(3)
C16 0.05(4) 0.02(3) 0.04(3) 0.01(3) -0.01(3) 0.00(3)
C17 0.04(3) 0.03(3) 0.04(3) 0.00(2) 0.00(3) 0.00(2)
C18 0.03(3) 0.02(2) 0.02(3) 0.00(2) 0.00(2) -0.01(2)
C19 0.03(3) 0.04(3) 0.05(4) 0.01(3) 0.01(3) 0.01(2)
C20 0.05(3) 0.02(3) 0.03(3) -0.01(2) -0.01(3) 0.01(2)
W2 0.0402(13) 0.0377(13) 0.0336(13) 0.0037(10) -0.0067(12) 0.0008(11)
W3 0.0370(12) 0.0302(12) 0.0389(13) 0.0003(10) -0.0028(11) -0.0057(10)
F5 0.06(3) 0.11(3) 0.04(2) 0.02(2) 0.00(2) -0.02(2)
F6 0.06(3) 0.05(2) 0.08(3) 0.01(2) 0.00(2) 0.02(2)
F7 0.05(2) 0.08(3) 0.05(2) 0.02(2) -0.01(2) -0.01(2)
F8 0.07(3) 0.06(3) 0.05(2) -0.01(2) -0.01(2) 0.00(2)
F9 0.06(3) 0.08(3) 0.08(3) 0.00(2) -0.01(2) 0.03(2)
F10 0.09(3) 0.12(4) 0.05(3) -0.01(3) -0.01(3) -0.03(3)
F11 0.09(4) 0.16(5) 0.05(3) -0.03(3) 0.00(3) -0.04(4)
F12 0.04(2) 0.08(3) 0.11(4) 0.00(3) 0.01(3) -0.01(2)
F13 0.04(2) 0.05(2) 0.09(3) 0.00(2) 0.00(2) 0.005(19)
F14 0.08(3) 0.04(2) 0.11(4) 0.00(2) 0.00(3) -0.01(2)
O1 0.13(5) 0.05(3) 0.03(3) 0.00(2) -0.02(3) -0.03(3)
O2 0.06(3) 0.04(3) 0.14(5) 0.04(3) -0.05(3) -0.01(2)
N1 0.08(5) 0.07(4) 0.05(4) -0.01(3) -0.01(4) 0.01(4)
C21 0.05(4) 0.06(4) 0.04(4) 0.00(3) -0.01(4) 0.01(3)
C22 0.07(5) 0.07(5) 0.06(5) 0.00(4) 0.00(4) 0.02(4)

loop_
_atom_type_symbol
_atom_type_description
_atom_type_scat_dispersion_real
_atom_type_scat_dispersion_imag
_atom_type_scat_source
C C 0.0033 0.0016 'International Tables Vol C Tables 4.2.6.8 and 6.1.1.4'
H H 0.0000 0.0000 'International Tables Vol C Tables 4.2.6.8 and 6.1.1.4'
F F 0.0171 0.0103 'International Tables Vol C Tables 4.2.6.8 and 6.1.1.4'
P P 0.1023 0.0942 'International Tables Vol C Tables 4.2.6.8 and 6.1.1.4'
W W -0.8490 6.8722 'International Tables Vol C Tables 4.2.6.8 and 6.1.1.4'
N N 0.0061 0.0033 'International Tables Vol C Tables 4.2.6.8 and 6.1.1.4'
O O 0.0106 0.0060 'International Tables Vol C Tables 4.2.6.8 and 6.1.1.4'

loop_
_geom_angle_atom_site_label_1
_geom_angle_atom_site_label_2
_geom_angle_atom_site_label_3
_geom_angle
F3 W1 F2 93.0(13)
F3 W1 F1 92.7(13)
F2 W1 F1 150.0(13)
F3 W1 F4 150.2(13)
F2 W1 F4 94.1(13)
F1 W1 F4 95.4(13)
F3 W1 P3 141.7(10)
F2 W1 P3 79.5(9)
F1 W1 P3 77.9(10)
F4 W1 P3 68.0(9)
F3 W1 P1 79.8(10)
F2 W1 P1 141.5(10)
F1 W1 P1 68.5(9)
F4 W1 P1 76.7(9)
P3 W1 P1 128.0(4)
F3 W1 P2 78.9(10)
F2 W1 P2 68.7(10)
F1 W1 P2 141.3(9)
F4 W1 P2 76.9(9)
P3 W1 P2 130.1(5)
P1 W1 P2 72.8(5)
F3 W1 P4 69.2(9)
F2 W1 P4 77.4(10)
F1 W1 P4 77.2(9)
F4 W1 P4 140.6(9)
P3 W1 P4 72.6(4)
P1 W1 P4 132.0(4)
P2 W1 P4 131.5(5)
C1 P1 C3 108(3)
C1 P1 C2 107(3)
C3 P1 C2 107(3)
C1 P1 W1 109(2)
C3 P1 W1 115(2)
C2 P1 W1 109(2)
C8 P2 C10 105(3)
C8 P2 C9 108(3)
C10 P2 C9 108(3)
C8 P2 W1 115(2)
C10 P2 W1 110(2)
C9 P2 W1 109(2)
C19 P3 C20 108(3)
C19 P3 C18 109(3)
C20 P3 C18 105(3)
C19 P3 W1 109(2)
C20 P3 W1 109.1(19)
C18 P3 W1 116.2(18)
C11 P4 C13 107(3)
C11 P4 C12 108(3)
C13 P4 C12 108(3)
C11 P4 W1 110(2)
C13 P4 W1 115.3(19)
C12 P4 W1 109(2)
P1 C1 H1A 109.5
P1 C1 H1B 109.5
H1A C1 H1B 109.5
P1 C1 H1C 109.5
H1A C1 H1C 109.5
H1B C1 H1C 109.5
P1 C2 H2A 109.5
P1 C2 H2B 109.5
H2A C2 H2B 109.5
P1 C2 H2C 109.5
H2A C2 H2C 109.5
H2B C2 H2C 109.5
C4 C3 C8 120(6)
C4 C3 P1 122(5)
C8 C3 P1 117(4)
C5 C4 C3 119(6)
C5 C4 H4A 120.5
C3 C4 H4A 120.5
C4 C5 C6 121(6)
C4 C5 H5A 119.4
C6 C5 H5A 119.4
C5 C6 C7 120(6)
C5 C6 H6A 120.0
C7 C6 H6A 120.0
C6 C7 C8 120(6)
C6 C7 H7A 120.0
C8 C7 H7A 120.0
C7 C8 C3 120(6)
C7 C8 P2 123(5)
C3 C8 P2 118(4)
P2 C9 H9A 109.5
P2 C9 H9B 109.5
H9A C9 H9B 109.5
P2 C9 H9C 109.5
H9A C9 H9C 109.5
H9B C9 H9C 109.5
P2 C10 H10A 109.5
P2 C10 H10B 109.5
H10A C10 H10B 109.5
P2 C10 H10C 109.5
H10A C10 H10C 109.5
H10B C10 H10C 109.5
P4 C11 H11A 109.5
P4 C11 H11B 109.5
H11A C11 H11B 109.5
P4 C11 H11C 109.5
H11A C11 H11C 109.5
H11B C11 H11C 109.5
P4 C12 H12A 109.5
P4 C12 H12B 109.5
H12A C12 H12B 109.5
P4 C12 H12C 109.5
H12A C12 H12C 109.5
H12B C12 H12C 109.5
C14 C13 C18 120(5)
C14 C13 P4 123(4)
C18 C13 P4 118(4)
C15 C14 C13 119(6)
C15 C14 H14A 120.6
C13 C14 H14A 120.6
C16 C15 C14 122(6)
C16 C15 H15A 119.2
C14 C15 H15A 119.2
C15 C16 C17 120(6)
C15 C16 H16A 120.1
C17 C16 H16A 120.1
C16 C17 C18 119(5)
C16 C17 H17A 120.3
C18 C17 H17A 120.3
C17 C18 C13 121(5)
C17 C18 P3 122(4)
C13 C18 P3 117(4)
P3 C19 H19A 109.5
P3 C19 H19B 109.5
H19A C19 H19B 109.5
P3 C19 H19C 109.5
H19A C19 H19C 109.5
H19B C19 H19C 109.5
P3 C20 H20A 109.5
P3 C20 H20B 109.5
H20A C20 H20B 109.5
P3 C20 H20C 109.5
H20A C20 H20C 109.5
H20B C20 H20C 109.5
O1 W2 F9 94(3)
O1 W2 F6 93(2)
F9 W2 F6 172(2)
O1 W2 F7 94(2)
F9 W2 F7 91(2)
F6 W2 F7 91.1(19)
O1 W2 F5 90(2)
F9 W2 F5 89(2)
F6 W2 F5 88(2)
F7 W2 F5 175.6(18)
O1 W2 F8 176(2)
F9 W2 F8 89(2)
F6 W2 F8 84.1(19)
F7 W2 F8 88.4(19)
F5 W2 F8 87.3(19)
O2 W3 F11 94(3)
O2 W3 F13 91(2)
F11 W3 F13 92(2)
O2 W3 F14 175(3)
F11 W3 F14 91(3)
F13 W3 F14 88(2)
O2 W3 F12 93(2)
F11 W3 F12 90(2)
F13 W3 F12 176(2)
F14 W3 F12 88(2)
O2 W3 F10 88(3)
F11 W3 F10 176(2)
F13 W3 F10 92(2)
F14 W3 F10 88(2)
F12 W3 F10 86(2)
N1 C21 C22 179(9)
C21 C22 H22A 109.5
C21 C22 H22B 109.5
H22A C22 H22B 109.5
C21 C22 H22C 109.5
H22A C22 H22C 109.5
H22B C22 H22C 109.5

loop_
_geom_bond_atom_site_label_1
_geom_bond_atom_site_label_2
_geom_bond_distance
W1 F3 1.91(3)
W1 F2 1.92(3)
W1 F1 1.92(3)
W1 F4 1.93(3)
W1 P3 2.572(14)
W1 P1 2.579(14)
W1 P2 2.582(14)
W1 P4 2.592(14)
P1 C1 1.80(6)
P1 C3 1.80(6)
P1 C2 1.81(6)
P2 C8 1.79(6)
P2 C10 1.80(6)
P2 C9 1.80(6)
P3 C19 1.78(6)
P3 C20 1.79(5)
P3 C18 1.80(5)
P4 C11 1.79(6)
P4 C13 1.80(5)
P4 C12 1.81(6)
C1 H1A 0.9800
C1 H1B 0.9800
C1 H1C 0.9800
C2 H2A 0.9800
C2 H2B 0.9800
C2 H2C 0.9800
C3 C4 1.40(9)
C3 C8 1.40(8)
C4 C5 1.38(9)
C4 H4A 0.9500
C5 C6 1.38(9)
C5 H5A 0.9500
C6 C7 1.39(10)
C6 H6A 0.9500
C7 C8 1.39(8)
C7 H7A 0.9500
C9 H9A 0.9800
C9 H9B 0.9800
C9 H9C 0.9800
C10 H10A 0.9800
C10 H10B 0.9800
C10 H10C 0.9800
C11 H11A 0.9800
C11 H11B 0.9800
C11 H11C 0.9800
C12 H12A 0.9800
C12 H12B 0.9800
C12 H12C 0.9800
C13 C14 1.39(8)
C13 C18 1.39(7)
C14 C15 1.39(9)
C14 H14A 0.9500
C15 C16 1.38(8)
C15 H15A 0.9500
C16 C17 1.38(8)
C16 H16A 0.9500
C17 C18 1.39(8)
C17 H17A 0.9500
C19 H19A 0.9800
C19 H19B 0.9800
C19 H19C 0.9800
C20 H20A 0.9800
C20 H20B 0.9800
C20 H20C 0.9800
W2 O1 1.76(5)
W2 F9 1.85(4)
W2 F6 1.87(4)
W2 F7 1.87(4)
W2 F5 1.88(4)
W2 F8 1.89(4)
W3 O2 1.79(5)
W3 F11 1.83(5)
W3 F13 1.86(4)
W3 F14 1.87(4)
W3 F12 1.87(4)
W3 F10 1.88(4)
N1 C21 1.13(9)
C21 C22 1.43(11)
C22 H22A 0.9800
C22 H22B 0.9800
C22 H22C 0.9800
